data_2242198
loop_
_publ_author_name
'Shakuntala, K.'
'Naveen, S.'
'Lokanath, N. K.'
'Suchetan, P. A.'

_publ_section_title
;
 Crystal structures of isomeric
 3,5-dichloro-<i>N</i>-(2,3-dimethylphenyl)benzenesulfonamide,
 3,5-dichloro-<i>N</i>-(2,6-dimethylphenyl)benzenesulfonamide and
 3,5-dichloro-<i>N</i>-(3,5-dimethylphenyl)benzenesulfonamide
;
_journal_issue 5
_journal_name_full 'Acta Crystallographica Section E'
_journal_page_first 673
_journal_page_last 677
_journal_paper_doi 10.1107/S2056989017005230
_journal_volume 73
_journal_year 2017
_chemical_formula_iupac 'C14 H13 Cl2 N O2 S'
_chemical_formula_moiety 'C14 H13 Cl2 N O2 S'
_chemical_formula_sum 'C14 H13 Cl2 N O2 S'
_chemical_formula_weight 330.21
_chemical_melting_point 445
_chemical_name_systematic
;
3,5-Dichloro-<i>N</i>-(2,6-dimethylphenyl)benzenesulfonamide
;
_space_group_crystal_system triclinic
_space_group_IT_number 2
_space_group_name_Hall '-P 1'
_space_group_name_H-M_alt 'P -1'
_symmetry_space_group_name_Hall '-P 1'
_symmetry_space_group_name_H-M 'P -1'
_atom_sites_solution_hydrogens mixed
_audit_creation_method SHELXL-2016/4
_cell_angle_alpha 109.875(5)
_cell_angle_beta 91.900(5)
_cell_angle_gamma 114.190(5)
_cell_formula_units_Z 2
_cell_length_a 8.4817(15)
_cell_length_b 8.6149(15)
_cell_length_c 12.167(2)
_cell_measurement_reflns_used 127
_cell_measurement_temperature 100(2)
_cell_measurement_theta_max 63.7
_cell_measurement_theta_min 7.7
_cell_volume 747.1(2)
_computing_cell_refinement
;
APEX2 (Bruker, 2009) and SAINT-Plus (Bruker, 2009)
;
_computing_data_collection
;
APEXII (Bruker, 2009)
;
_computing_data_reduction
;
SAINT-Plus (Bruker, 2009) and XPREP (Bruker, 2009)
;
_computing_molecular_graphics
;
Mercury (Macrae <i>et al.</i>,  2008)
;
_computing_publication_material
;
<i>SHELXL2016/4</i> (Sheldrick, 2015b)
;
_computing_structure_refinement
;
<i>SHELXL2016/4</i> (Sheldrick, 2015b)
;
_computing_structure_solution
;
SHELXT 2016/4 (Sheldrick, 2015a)
;
_diffrn_ambient_temperature 100(2)
_diffrn_measured_fraction_theta_full 0.978
_diffrn_measured_fraction_theta_max 0.978
_diffrn_measurement_device_type 'Bruker APEXII CCD area detector'
_diffrn_measurement_method 'phi and \f scans'
_diffrn_radiation_monochromator graphite
_diffrn_radiation_type CuK\a
_diffrn_radiation_wavelength 1.54178
_diffrn_reflns_av_R_equivalents 0.1238
_diffrn_reflns_limit_h_max 9
_diffrn_reflns_limit_h_min -9
_diffrn_reflns_limit_k_max 9
_diffrn_reflns_limit_k_min -9
_diffrn_reflns_limit_l_max 14
_diffrn_reflns_limit_l_min -14
_diffrn_reflns_number 6977
_diffrn_reflns_theta_full 63.684
_diffrn_reflns_theta_max 63.684
_diffrn_reflns_theta_min 7.686
_exptl_absorpt_coefficient_mu 5.220
_exptl_absorpt_correction_T_max 0.317
_exptl_absorpt_correction_T_min 0.275
_exptl_absorpt_correction_type multi-scan
_exptl_absorpt_process_details
;
(SADABS; Bruker, 2009)
;
_exptl_crystal_colour Colourless
_exptl_crystal_density_diffrn 1.468
_exptl_crystal_description Prism
_exptl_crystal_F_000 340
_exptl_crystal_size_max 0.290
_exptl_crystal_size_mid 0.260
_exptl_crystal_size_min 0.220
_refine_diff_density_max 0.993
_refine_diff_density_min -0.598
_refine_ls_extinction_method none
_refine_ls_goodness_of_fit_ref 1.018
_refine_ls_hydrogen_treatment mixed
_refine_ls_matrix_type full
_refine_ls_number_parameters 187
_refine_ls_number_reflns 2400
_refine_ls_number_restraints 1
_refine_ls_restrained_S_all 1.018
_refine_ls_R_factor_all 0.1489
_refine_ls_R_factor_gt 0.0740
_refine_ls_shift/su_max 0.000
_refine_ls_shift/su_mean 0.000
_refine_ls_structure_factor_coef Fsqd
_refine_ls_weighting_details 'w=1/[\s^2^(Fo^2^)+(0.1757P)^2^+0.6254P] where P=(Fo^2^+2Fc^2^)/3'
_refine_ls_weighting_scheme calc
_refine_ls_wR_factor_gt 0.2218
_refine_ls_wR_factor_ref 0.2325
_reflns_number_gt 1960
_reflns_number_total 2400
_reflns_threshold_expression 'I > 2\s(I)'
_cod_data_source_file rz5211sup1.cif
_cod_data_source_block II
_cod_database_code 2242198
_shelx_space_group_comment
;
The symmetry employed for this shelxl refinement is uniquely defined
by the following loop, which should always be used as a source of
symmetry information in preference to the above space-group names.
They are only intended as comments.
;
_shelx_estimated_absorpt_t_min 0.313
_shelx_estimated_absorpt_t_max 0.393

loop_
_space_group_symop_operation_xyz
'x, y, z'
'-x, -y, -z'

loop_
_atom_site_type_symbol
_atom_site_label
_atom_site_fract_x
_atom_site_fract_y
_atom_site_fract_z
_atom_site_U_iso_or_equiv
_atom_site_adp_type
_atom_site_calc_flag
_atom_site_occupancy
C C1 0.8417(4) 0.5358(5) 0.1002(4) 0.0203(9) Uani d 1
C C2 0.7459(5) 0.3554(5) 0.0217(4) 0.0241(10) Uani d 1
H H2 0.644651 0.320522 -0.034335 0.029 Uiso calc 1
C C3 0.8001(5) 0.2253(6) 0.0260(4) 0.0249(10) Uani d 1
C C4 0.9467(5) 0.2750(6) 0.1103(4) 0.0293(11) Uani d 1
H H4 0.981555 0.185462 0.115199 0.035 Uiso calc 1
C C5 1.0386(5) 0.4578(6) 0.1860(4) 0.0244(9) Uani d 1
C C6 0.9904(5) 0.5912(6) 0.1831(4) 0.0238(10) Uani d 1
H H6 1.056523 0.716677 0.235918 0.029 Uiso calc 1
C C7 0.6763(5) 0.7502(5) 0.3150(4) 0.0211(9) Uani d 1
C C8 0.6651(5) 0.6237(6) 0.3668(4) 0.0236(9) Uani d 1
C C9 0.7175(5) 0.6907(7) 0.4904(5) 0.0317(10) Uani d 1
H H9 0.712684 0.607766 0.526909 0.038 Uiso calc 1
C C10 0.7765(7) 0.8761(8) 0.5608(5) 0.0444(13) Uani d 1
H H10 0.813297 0.919881 0.644715 0.053 Uiso calc 1
C C11 0.7815(7) 0.9971(7) 0.5082(5) 0.0438(13) Uani d 1
H H11 0.821341 1.123758 0.557153 0.053 Uiso calc 1
C C12 0.7300(6) 0.9386(6) 0.3863(4) 0.0316(10) Uani d 1
C C13 0.5959(5) 0.4220(6) 0.2945(4) 0.0310(11) Uani d 1
H H13A 0.693639 0.395208 0.269174 0.046 Uiso calc 1
H H13B 0.509594 0.386272 0.223963 0.046 Uiso calc 1
H H13C 0.539097 0.352168 0.342708 0.046 Uiso calc 1
C C14 0.7304(8) 1.0734(7) 0.3333(6) 0.0472(14) Uani d 1
H H14A 0.728356 1.180297 0.395426 0.071 Uiso calc 1
H H14B 0.626024 1.013250 0.269485 0.071 Uiso calc 1
H H14C 0.837145 1.114337 0.300552 0.071 Uiso calc 1
N N1 0.6231(4) 0.6893(4) 0.1889(3) 0.0201(8) Uani d 1
O O1 0.9163(3) 0.8797(4) 0.1562(3) 0.0251(7) Uani d 1
O O2 0.6731(3) 0.6436(4) -0.0152(3) 0.0230(7) Uani d 1
S S1 0.76785(10) 0.70217(12) 0.10237(9) 0.0183(4) Uani d 1
Cl CL1 0.68515(13) -0.00070(13) -0.07437(12) 0.0365(4) Uani d 1
Cl CL2 1.22462(13) 0.52449(17) 0.28944(10) 0.0372(4) Uani d 1
H H1 0.529(4) 0.590(4) 0.154(4) 0.029(13) Uiso d 1

loop_
_atom_site_aniso_label
_atom_site_aniso_U_11
_atom_site_aniso_U_22
_atom_site_aniso_U_33
_atom_site_aniso_U_12
_atom_site_aniso_U_13
_atom_site_aniso_U_23
C1 0.0210(17) 0.0232(19) 0.021(2) 0.0095(15) 0.0048(14) 0.0138(18)
C2 0.0242(19) 0.028(2) 0.026(3) 0.0125(17) 0.0086(16) 0.015(2)
C3 0.0255(19) 0.025(2) 0.030(3) 0.0108(16) 0.0127(17) 0.017(2)
C4 0.036(2) 0.037(2) 0.036(3) 0.0227(19) 0.018(2) 0.028(2)
C5 0.0274(19) 0.036(2) 0.020(3) 0.0176(17) 0.0061(16) 0.017(2)
C6 0.0248(19) 0.031(2) 0.021(3) 0.0132(17) 0.0061(16) 0.0152(19)
C7 0.0243(18) 0.023(2) 0.017(2) 0.0111(15) 0.0018(14) 0.0093(18)
C8 0.0214(18) 0.027(2) 0.027(3) 0.0112(16) 0.0060(15) 0.0163(19)
C9 0.036(2) 0.039(2) 0.028(3) 0.0152(19) 0.0064(17) 0.024(2)
C10 0.054(3) 0.047(3) 0.016(3) 0.009(2) 0.002(2) 0.011(2)
C11 0.071(3) 0.025(2) 0.019(3) 0.012(2) 0.004(2) 0.003(2)
C12 0.046(2) 0.026(2) 0.018(3) 0.0152(18) 0.0054(17) 0.0052(19)
C13 0.037(2) 0.037(2) 0.035(3) 0.0208(19) 0.0160(18) 0.025(2)
C14 0.084(4) 0.028(2) 0.038(4) 0.032(2) 0.014(3) 0.014(2)
N1 0.0240(16) 0.0213(17) 0.014(2) 0.0091(14) 0.0001(13) 0.0080(15)
O1 0.0289(14) 0.0217(14) 0.0246(19) 0.0094(12) 0.0039(11) 0.0114(13)
O2 0.0277(13) 0.0266(15) 0.0197(19) 0.0136(11) 0.0048(11) 0.0128(13)
S1 0.0223(6) 0.0178(6) 0.0160(7) 0.0090(4) 0.0011(4) 0.0080(5)
CL1 0.0340(6) 0.0203(6) 0.0533(10) 0.0120(5) 0.0106(5) 0.0121(6)
CL2 0.0392(7) 0.0598(8) 0.0266(8) 0.0335(6) 0.0034(5) 0.0189(6)

loop_
_atom_type_symbol
_atom_type_description
_atom_type_scat_dispersion_real
_atom_type_scat_dispersion_imag
_atom_type_scat_source
C C 0.0181 0.0091 'International Tables Vol C Tables 4.2.6.8 and 6.1.1.4'
H H 0.0000 0.0000 'International Tables Vol C Tables 4.2.6.8 and 6.1.1.4'
N N 0.0311 0.0180 'International Tables Vol C Tables 4.2.6.8 and 6.1.1.4'
O O 0.0492 0.0322 'International Tables Vol C Tables 4.2.6.8 and 6.1.1.4'
S S 0.3331 0.5567 'International Tables Vol C Tables 4.2.6.8 and 6.1.1.4'
Cl Cl 0.3639 0.7018 'International Tables Vol C Tables 4.2.6.8 and 6.1.1.4'

loop_
_geom_angle_atom_site_label_1
_geom_angle_atom_site_label_2
_geom_angle_atom_site_label_3
_geom_angle
C2 C1 C6 122.0(4)
C2 C1 S1 119.5(3)
C6 C1 S1 118.3(3)
C1 C2 C3 118.7(4)
C1 C2 H2 120.7
C3 C2 H2 120.7
C2 C3 C4 120.9(4)
C2 C3 CL1 119.4(3)
C4 C3 CL1 119.6(3)
C5 C4 C3 117.8(4)
C5 C4 H4 121.1
C3 C4 H4 121.1
C6 C5 C4 122.8(4)
C6 C5 CL2 118.4(3)
C4 C5 CL2 118.8(3)
C5 C6 C1 117.6(4)
C5 C6 H6 121.2
C1 C6 H6 121.2
C8 C7 C12 121.2(4)
C8 C7 N1 120.7(4)
C12 C7 N1 118.0(4)
C9 C8 C7 118.2(4)
C9 C8 C13 119.6(4)
C7 C8 C13 122.2(4)
C10 C9 C8 121.2(5)
C10 C9 H9 119.4
C8 C9 H9 119.4
C9 C10 C11 119.6(5)
C9 C10 H10 120.2
C11 C10 H10 120.2
C12 C11 C10 121.8(5)
C12 C11 H11 119.1
C10 C11 H11 119.1
C11 C12 C7 117.9(5)
C11 C12 C14 120.1(4)
C7 C12 C14 122.0(4)
C8 C13 H13A 109.5
C8 C13 H13B 109.5
H13A C13 H13B 109.5
C8 C13 H13C 109.5
H13A C13 H13C 109.5
H13B C13 H13C 109.5
C12 C14 H14A 109.5
C12 C14 H14B 109.5
H14A C14 H14B 109.5
C12 C14 H14C 109.5
H14A C14 H14C 109.5
H14B C14 H14C 109.5
C7 N1 S1 120.9(2)
C7 N1 H1 118(4)
S1 N1 H1 109(3)
O1 S1 O2 120.06(18)
O1 S1 N1 108.41(17)
O2 S1 N1 106.27(16)
O1 S1 C1 107.28(17)
O2 S1 C1 107.33(18)
N1 S1 C1 106.81(17)

loop_
_geom_bond_atom_site_label_1
_geom_bond_atom_site_label_2
_geom_bond_distance
C1 C2 1.375(6)
C1 C6 1.389(6)
C1 S1 1.777(4)
C2 C3 1.390(6)
C2 H2 0.9500
C3 C4 1.401(6)
C3 CL1 1.726(4)
C4 C5 1.377(6)
C4 H4 0.9500
C5 C6 1.379(6)
C5 CL2 1.743(4)
C6 H6 0.9500
C7 C8 1.407(6)
C7 C12 1.417(6)
C7 N1 1.430(5)
C8 C9 1.395(6)
C8 C13 1.493(6)
C9 C10 1.386(8)
C9 H9 0.9500
C10 C11 1.385(8)
C10 H10 0.9500
C11 C12 1.383(7)
C11 H11 0.9500
C12 C14 1.506(7)
C13 H13A 0.9800
C13 H13B 0.9800
C13 H13C 0.9800
C14 H14A 0.9800
C14 H14B 0.9800
C14 H14C 0.9800
N1 S1 1.638(3)
N1 H1 0.85(2)
O1 S1 1.428(3)
O2 S1 1.431(3)

loop_
_geom_hbond_atom_site_label_D
_geom_hbond_atom_site_label_H
_geom_hbond_atom_site_label_A
_geom_hbond_site_symmetry_A
_geom_hbond_distance_DH
_geom_hbond_distance_HA
_geom_hbond_distance_DA
_geom_hbond_angle_DHA
C14 H14C O1 . 0.98 2.53 3.139(8) 120
N1 H1 O2 2_665 0.85(4) 2.12(4) 2.937(5) 160(4)
C13 H13A Cg1 . 0.98 2.67 3.493(5) 142

loop_
_geom_torsion_atom_site_label_1
_geom_torsion_atom_site_label_2
_geom_torsion_atom_site_label_3
_geom_torsion_atom_site_label_4
_geom_torsion
C6 C1 C2 C3 0.1(6)
S1 C1 C2 C3 -176.4(3)
C1 C2 C3 C4 1.6(6)
C1 C2 C3 CL1 -178.3(3)
C2 C3 C4 C5 -2.2(6)
CL1 C3 C4 C5 177.7(3)
C3 C4 C5 C6 1.1(6)
C3 C4 C5 CL2 -178.5(3)
C4 C5 C6 C1 0.5(6)
CL2 C5 C6 C1 -179.9(3)
C2 C1 C6 C5 -1.1(6)
S1 C1 C6 C5 175.4(3)
C12 C7 C8 C9 -3.4(5)
N1 C7 C8 C9 -179.5(3)
C12 C7 C8 C13 175.3(4)
N1 C7 C8 C13 -0.8(5)
C7 C8 C9 C10 1.0(6)
C13 C8 C9 C10 -177.7(4)
C8 C9 C10 C11 0.9(7)
C9 C10 C11 C12 -0.4(8)
C10 C11 C12 C7 -1.9(8)
C10 C11 C12 C14 177.5(5)
C8 C7 C12 C11 3.8(6)
N1 C7 C12 C11 180.0(4)
C8 C7 C12 C14 -175.5(4)
N1 C7 C12 C14 0.7(6)
C8 C7 N1 S1 -96.3(4)
C12 C7 N1 S1 87.5(4)
C7 N1 S1 O1 -45.5(3)
C7 N1 S1 O2 -175.8(3)
C7 N1 S1 C1 69.8(3)
C2 C1 S1 O1 -159.3(3)
C6 C1 S1 O1 24.1(4)
C2 C1 S1 O2 -29.0(4)
C6 C1 S1 O2 154.4(3)
C2 C1 S1 N1 84.6(4)
C6 C1 S1 N1 -92.0(3)

_cod_database_fobs_code 2242198
